data_2013832
loop_
_publ_author_name
'Nagarajan Vembu'
'Maruthai Nallu'
'Semih Durmus'
'Mathew Pazner'
'Jered Garrison'
'Wiley J. Youngs'

_publ_section_title
;
 2-Chlorophenyl 3-nitrobenzenesulfonate and 2,4-dichlorophenyl
 3-nitrobenzenesulfonate: supramolecular aggregation through
 C--H&#x00B7;&#x00B7;&#x00B7;O, \p--\p and van der Waals interactions
;
_journal_issue 1
_journal_name_full 'Acta Crystallographica Section C'
_journal_page_first o65
_journal_page_last o68
_journal_paper_doi 10.1107/S0108270103027380
_journal_volume 60
_journal_year 2004
_chemical_formula_iupac 'C12 H8 Cl N O5 S'
_chemical_formula_moiety 'C12 H8 Cl N O5 S'
_chemical_formula_sum 'C12 H8 Cl N O5 S'
_chemical_formula_weight 313.70
_chemical_melting_point 368.0(10)
_chemical_name_common '2-chlorophenyl m-nitrobenzenesulfonate'
_chemical_name_systematic
;
  2-chlorophenyl 3-nitrobenzenesulfonate
;
_space_group_IT_number 2
_symmetry_cell_setting triclinic
_symmetry_space_group_name_Hall '-P 1'
_symmetry_space_group_name_H-M 'P -1'
_atom_sites_solution_hydrogens geom
_atom_sites_solution_primary direct
_atom_sites_solution_secondary difmap
_audit_creation_method SHELXL-97
_cell_angle_alpha 67.889(4)
_cell_angle_beta 85.220(4)
_cell_angle_gamma 81.617(4)
_cell_formula_units_Z 2
_cell_length_a 7.4315(18)
_cell_length_b 8.474(2)
_cell_length_c 10.991(3)
_cell_measurement_reflns_used 3667
_cell_measurement_temperature 100(2)
_cell_measurement_theta_max 28.30
_cell_measurement_theta_min 2.61
_cell_volume 634.1(3)
_computing_cell_refinement SMART
_computing_data_collection 'SMART (Bruker, 1998)'
_computing_data_reduction 'SAINT (Bruker, 1998)'
_computing_molecular_graphics SHELXTL
_computing_publication_material SHELXTL
_computing_structure_refinement SHELXTL
_computing_structure_solution 'SHELXTL (Sheldrick, 1998)'
_diffrn_ambient_temperature 100(2)
_diffrn_measured_fraction_theta_full 0.993
_diffrn_measured_fraction_theta_max 0.971
_diffrn_measurement_device_type 'Bruker CCD area-detector'
_diffrn_measurement_method '\f and \w scans'
_diffrn_radiation_monochromator graphite
_diffrn_radiation_source 'fine-focus sealed tube'
_diffrn_radiation_type MoK\a
_diffrn_radiation_wavelength 0.71073
_diffrn_reflns_av_R_equivalents 0.0165
_diffrn_reflns_av_sigmaI/netI 0.0260
_diffrn_reflns_limit_h_max 9
_diffrn_reflns_limit_h_min -9
_diffrn_reflns_limit_k_max 11
_diffrn_reflns_limit_k_min -11
_diffrn_reflns_limit_l_max 14
_diffrn_reflns_limit_l_min -14
_diffrn_reflns_number 5585
_diffrn_reflns_theta_full 27.50
_diffrn_reflns_theta_max 28.31
_diffrn_reflns_theta_min 2.00
_exptl_absorpt_coefficient_mu 0.484
_exptl_absorpt_correction_T_max 0.9532
_exptl_absorpt_correction_T_min 0.8299
_exptl_absorpt_correction_type multi-scan
_exptl_absorpt_process_details '(SADABS; Sheldrick 1996)'
_exptl_crystal_colour colorless
_exptl_crystal_density_diffrn 1.643
_exptl_crystal_density_method 'not measured'
_exptl_crystal_description block
_exptl_crystal_F_000 320
_exptl_crystal_size_max 0.40
_exptl_crystal_size_mid 0.20
_exptl_crystal_size_min 0.10
_refine_diff_density_max 0.464
_refine_diff_density_min -0.293
_refine_ls_extinction_method none
_refine_ls_goodness_of_fit_ref 1.058
_refine_ls_hydrogen_treatment refall
_refine_ls_matrix_type full
_refine_ls_number_parameters 213
_refine_ls_number_reflns 2918
_refine_ls_number_restraints 0
_refine_ls_restrained_S_all 1.058
_refine_ls_R_factor_all 0.0336
_refine_ls_R_factor_gt 0.0312
_refine_ls_shift/su_max 0.001
_refine_ls_shift/su_mean 0.000
_refine_ls_structure_factor_coef Fsqd
_refine_ls_weighting_details 'calc w=1/[\s^2^(Fo^2^)+(0.045P)^2^+0.2748P] where P=(Fo^2^+2Fc^2^)/3'
_refine_ls_weighting_scheme calc
_refine_ls_wR_factor_gt 0.0817
_refine_ls_wR_factor_ref 0.0833
_reflns_number_gt 2723
_reflns_number_total 2918
_reflns_threshold_expression I>2\s(I)
_cod_data_source_file ob1154.cif
_cod_data_source_block I
_cod_depositor_comments
;
The following automatic conversions were performed:
'_symmetry_cell_setting' value 'Triclinic' changed to 'triclinic'
according to '/home/saulius/struct/CIF-dictionaries/cif_core.dic'
dictionary named 'cif_core.dic' version 2.4.1 from 2010-06-29.

Automatic conversion script
Id: cif_fix_enum 1527 2010-12-29 10:47:43Z saulius 

The following automatic conversions were performed:

'_chemical_melting_point' value '367-369' was changed to '368.0(10)'
- the average value was taken and precision was estimated.

Automatic conversion script
Id: cif_fix_values 1646 2011-03-28 12:23:43Z adriana 

The following automatic conversions were performed:

'_chemical_melting_point' value '367-369' was changed to '368.0(10)'
- the average value was taken and precision was
estimated.

'_symmetry_cell_setting' value 'Triclinic' changed to
'triclinic' according to
/home/saulius/struct/CIF-dictionaries/cif_core.dic dictionary named
'cif_core.dic' version 2.4.1 from 2010-06-29.

Automatic conversion script
Id: cif_fix_values 1715 2011-07-08 13:25:40Z adriana 
;
_cod_original_sg_symbol_H-M P-1
_cod_database_code 2013832
_cod_database_fobs_code 2013832

loop_
_symmetry_equiv_pos_as_xyz
'x, y, z'
'-x, -y, -z'

loop_
_atom_site_label
_atom_site_fract_x
_atom_site_fract_y
_atom_site_fract_z
_atom_site_U_iso_or_equiv
_atom_site_adp_type
_atom_site_calc_flag
_atom_site_refinement_flags
_atom_site_occupancy
_atom_site_disorder_assembly
_atom_site_disorder_group
_atom_site_type_symbol
Cl 0.29719(5) 0.66746(5) 0.98950(3) 0.02174(11) Uani d . 1 . . Cl
S 0.27292(5) 1.07006(4) 0.65534(3) 0.01723(10) Uani d . 1 . . S
O1 0.84645(17) 0.45138(14) 0.66643(12) 0.0295(3) Uani d . 1 . . O
O2 0.87646(15) 0.65177(14) 0.73869(11) 0.0239(2) Uani d . 1 . . O
O3 0.42172(15) 1.16492(13) 0.64187(10) 0.0225(2) Uani d . 1 . . O
O4 0.11846(15) 1.14406(14) 0.57491(10) 0.0237(2) Uani d . 1 . . O
O5 0.21211(14) 1.02345(13) 0.80643(10) 0.0186(2) Uani d . 1 . . O
N 0.78593(18) 0.57706(16) 0.69393(12) 0.0207(3) Uani d . 1 . . N
C1 0.5925(2) 0.64352(18) 0.67160(14) 0.0183(3) Uani d . 1 . . C
C2 0.4783(2) 0.5454(2) 0.64478(15) 0.0221(3) Uani d . 1 . . C
C3 0.2981(2) 0.6138(2) 0.61748(16) 0.0241(3) Uani d . 1 . . C
C4 0.2351(2) 0.7772(2) 0.61631(15) 0.0213(3) Uani d . 1 . . C
C5 0.3538(2) 0.86894(18) 0.64705(13) 0.0169(3) Uani d . 1 . . C
C6 0.5345(2) 0.80422(18) 0.67521(13) 0.0170(3) Uani d . 1 . . C
C7 0.0559(2) 0.94153(18) 0.85969(14) 0.0173(3) Uani d . 1 . . C
C8 -0.1164(2) 1.03057(19) 0.82988(14) 0.0205(3) Uani d . 1 . . C
C9 -0.2665(2) 0.9519(2) 0.89670(15) 0.0228(3) Uani d . 1 . . C
C10 -0.2429(2) 0.7882(2) 0.99190(15) 0.0222(3) Uani d . 1 . . C
C11 -0.0701(2) 0.6991(2) 1.02059(14) 0.0199(3) Uani d . 1 . . C
C12 0.08009(19) 0.77585(19) 0.95335(14) 0.0173(3) Uani d . 1 . . C
H2 0.521(3) 0.436(2) 0.6453(18) 0.021(4) Uiso d . 1 . . H
H3 0.221(3) 0.553(3) 0.600(2) 0.030(5) Uiso d . 1 . . H
H4 0.115(3) 0.825(2) 0.5971(19) 0.026(5) Uiso d . 1 . . H
H6 0.612(2) 0.863(2) 0.6956(18) 0.020(4) Uiso d . 1 . . H
H8 -0.127(3) 1.144(3) 0.767(2) 0.030(5) Uiso d . 1 . . H
H9 -0.379(3) 1.011(3) 0.8785(19) 0.027(5) Uiso d . 1 . . H
H10 -0.345(3) 0.739(2) 1.0401(19) 0.027(5) Uiso d . 1 . . H
H11 -0.054(2) 0.593(2) 1.0845(18) 0.021(4) Uiso d . 1 . . H

loop_
_atom_site_aniso_label
_atom_site_aniso_U_11
_atom_site_aniso_U_22
_atom_site_aniso_U_33
_atom_site_aniso_U_12
_atom_site_aniso_U_13
_atom_site_aniso_U_23
Cl 0.01686(18) 0.02233(19) 0.02012(18) 0.00041(13) -0.00189(13) -0.00192(14)
S 0.02130(19) 0.01569(17) 0.01299(17) -0.00208(13) -0.00070(13) -0.00342(13)
O1 0.0313(6) 0.0213(6) 0.0329(6) 0.0034(5) 0.0014(5) -0.0096(5)
O2 0.0217(5) 0.0254(6) 0.0216(5) -0.0035(4) -0.0025(4) -0.0047(4)
O3 0.0287(6) 0.0181(5) 0.0196(5) -0.0069(4) 0.0016(4) -0.0045(4)
O4 0.0258(6) 0.0236(5) 0.0171(5) 0.0023(4) -0.0037(4) -0.0035(4)
O5 0.0222(5) 0.0198(5) 0.0141(5) -0.0044(4) 0.0004(4) -0.0059(4)
N 0.0234(6) 0.0175(6) 0.0159(6) -0.0013(5) 0.0013(5) -0.0011(5)
C1 0.0205(7) 0.0185(7) 0.0136(6) -0.0027(5) 0.0011(5) -0.0036(5)
C2 0.0286(8) 0.0188(7) 0.0196(7) -0.0058(6) 0.0040(6) -0.0079(6)
C3 0.0253(8) 0.0259(8) 0.0264(8) -0.0106(6) 0.0021(6) -0.0136(6)
C4 0.0197(7) 0.0259(8) 0.0190(7) -0.0053(6) 0.0006(6) -0.0086(6)
C5 0.0207(7) 0.0169(6) 0.0124(6) -0.0037(5) 0.0020(5) -0.0048(5)
C6 0.0204(7) 0.0183(7) 0.0124(6) -0.0060(5) 0.0004(5) -0.0044(5)
C7 0.0204(7) 0.0190(7) 0.0141(6) -0.0027(5) 0.0006(5) -0.0081(5)
C8 0.0252(8) 0.0190(7) 0.0169(7) 0.0029(6) -0.0027(6) -0.0077(6)
C9 0.0190(7) 0.0297(8) 0.0222(7) 0.0032(6) -0.0043(6) -0.0140(6)
C10 0.0191(7) 0.0303(8) 0.0209(7) -0.0056(6) 0.0016(6) -0.0133(6)
C11 0.0219(7) 0.0211(7) 0.0162(7) -0.0036(6) -0.0007(6) -0.0061(6)
C12 0.0171(7) 0.0195(7) 0.0154(6) 0.0007(5) -0.0027(5) -0.0072(5)

loop_
_atom_type_symbol
_atom_type_description
_atom_type_scat_dispersion_real
_atom_type_scat_dispersion_imag
_atom_type_scat_source
C C 0.0033 0.0016 'International Tables Vol C Tables 4.2.6.8 and 6.1.1.4'
H H 0.0000 0.0000 'International Tables Vol C Tables 4.2.6.8 and 6.1.1.4'
N N 0.0061 0.0033 'International Tables Vol C Tables 4.2.6.8 and 6.1.1.4'
O O 0.0106 0.0060 'International Tables Vol C Tables 4.2.6.8 and 6.1.1.4'
S S 0.1246 0.1234 'International Tables Vol C Tables 4.2.6.8 and 6.1.1.4'
Cl Cl 0.1484 0.1585 'International Tables Vol C Tables 4.2.6.8 and 6.1.1.4'

loop_
_geom_angle_atom_site_label_1
_geom_angle_atom_site_label_2
_geom_angle_atom_site_label_3
_geom_angle
_geom_angle_publ_flag
O3 S O4 120.68(7) y
O3 S O5 102.60(6) y
O4 S O5 109.87(6) y
O3 S C5 109.71(7) y
O4 S C5 109.31(7) y
O5 S C5 103.13(6) y
C7 O5 S 121.60(9) y
O1 N O2 124.34(14) y
O1 N C1 118.10(13) y
O2 N C1 117.55(13) y
C6 C1 C2 123.19(14) ?
C6 C1 N 117.62(13) ?
C2 C1 N 119.16(13) ?
C3 C2 C1 118.40(14) ?
C3 C2 H2 120.8(12) ?
C1 C2 H2 120.8(12) ?
C2 C3 C4 120.36(14) ?
C2 C3 H3 120.3(13) ?
C4 C3 H3 119.4(13) ?
C3 C4 C5 119.08(15) ?
C3 C4 H4 121.2(12) ?
C5 C4 H4 119.7(12) ?
C6 C5 C4 122.01(14) ?
C6 C5 S 118.36(11) ?
C4 C5 S 119.61(12) ?
C1 C6 C5 116.92(14) ?
C1 C6 H6 120.7(11) ?
C5 C6 H6 122.4(11) ?
C8 C7 C12 121.09(14) ?
C8 C7 O5 120.59(13) ?
C12 C7 O5 117.96(13) ?
C7 C8 C9 118.80(14) ?
C7 C8 H8 118.6(12) ?
C9 C8 H8 122.6(12) ?
C10 C9 C8 120.30(14) ?
C10 C9 H9 121.1(12) ?
C8 C9 H9 118.6(12) ?
C9 C10 C11 120.64(15) ?
C9 C10 H10 119.3(12) ?
C11 C10 H10 120.0(12) ?
C10 C11 C12 119.40(14) ?
C10 C11 H11 120.6(12) ?
C12 C11 H11 120.0(12) ?
C11 C12 C7 119.76(13) ?
C11 C12 Cl 120.00(11) ?
C7 C12 Cl 120.21(12) ?

loop_
_geom_bond_atom_site_label_1
_geom_bond_atom_site_label_2
_geom_bond_site_symmetry_2
_geom_bond_distance
_geom_bond_publ_flag
Cl C12 . 1.7334(15) y
S O3 . 1.4259(12) y
S O4 . 1.4263(11) y
S O5 . 1.5972(11) y
S C5 . 1.7560(15) y
O1 N . 1.2279(17) y
O2 N . 1.2285(17) y
O5 C7 . 1.4099(17) y
N C1 . 1.471(2) y
C1 C6 . 1.381(2) ?
C1 C2 . 1.389(2) ?
C2 C3 . 1.389(2) ?
C2 H2 . 0.931(19) ?
C3 C4 . 1.392(2) ?
C3 H3 . 0.90(2) ?
C4 C5 . 1.394(2) ?
C4 H4 . 0.93(2) ?
C5 C6 . 1.388(2) ?
C6 H6 . 0.909(19) ?
C7 C8 . 1.385(2) ?
C7 C12 . 1.390(2) ?
C8 C9 . 1.393(2) ?
C8 H8 . 0.95(2) ?
C9 C10 . 1.385(2) ?
C9 H9 . 0.90(2) ?
C10 C11 . 1.387(2) ?
C10 H10 . 0.94(2) ?
C11 C12 . 1.388(2) ?
C11 H11 . 0.910(19) ?

loop_
_geom_hbond_atom_site_label_D
_geom_hbond_atom_site_label_H
_geom_hbond_atom_site_label_A
_geom_hbond_site_symmetry_A
_geom_hbond_distance_DH
_geom_hbond_distance_HA
_geom_hbond_distance_DA
_geom_hbond_angle_DHA
_geom_hbond_publ_flag
C2 H2 O1 . 0.931(19) 2.472(18) 2.740(2) 96.6(13) y
C4 H4 O4 . 0.93(2) 2.626(19) 2.973(2) 102.8(13) y
C6 H6 O2 . 0.909(19) 2.404(18) 2.6968(19) 98.8(13) y
C6 H6 O3 . 0.909(19) 2.615(18) 2.9396(19) 101.9(13) y
C8 H8 O4 . 0.95(2) 2.67(2) 3.0772(19) 106.4(14) y
C2 H2 O3 1_545 0.931(19) 2.531(19) 3.324(2) 143.2(15) y
C4 H4 O2 1_455 0.93(2) 2.511(19) 3.033(2) 115.7(14) y
C3 H3 O1 1_455 0.90(2) 2.99(2) 3.733(2) 141.9(16) y
C9 H9 O3 1_455 0.90(2) 2.86(2) 3.539(2) 132.8(15) y
C4 H4 O4 2_576 0.93(2) 2.59(2) 3.335(2) 137.6(15) y
C8 H8 O1 1_465 0.95(2) 2.40(2) 3.316(2) 162.5(16) y
C11 H11 O2 2_667 0.910(19) 2.532(19) 3.3726(19) 153.8(15) y

loop_
_geom_torsion_atom_site_label_1
_geom_torsion_atom_site_label_2
_geom_torsion_atom_site_label_3
_geom_torsion_atom_site_label_4
_geom_torsion
_geom_torsion_publ_flag
O3 S O5 C7 174.16(10) ?
O4 S O5 C7 44.62(12) ?
C5 S O5 C7 -71.82(11) y
O1 N C1 C6 -166.26(13) ?
O2 N C1 C6 13.55(19) ?
O1 N C1 C2 12.1(2) ?
O2 N C1 C2 -168.09(13) ?
C6 C1 C2 C3 1.4(2) ?
N C1 C2 C3 -176.83(13) ?
C1 C2 C3 C4 0.5(2) ?
C2 C3 C4 C5 -2.1(2) ?
C3 C4 C5 C6 1.9(2) ?
C3 C4 C5 S -176.31(12) ?
O3 S C5 C6 21.99(13) ?
O4 S C5 C6 156.39(11) ?
O5 S C5 C6 -86.76(12) ?
O3 S C5 C4 -159.78(11) ?
O4 S C5 C4 -25.38(14) ?
O5 S C5 C4 91.47(12) ?
C2 C1 C6 C5 -1.6(2) ?
N C1 C6 C5 176.66(12) ?
C4 C5 C6 C1 -0.1(2) ?
S C5 C6 C1 178.13(10) ?
S O5 C7 C8 -73.02(15) ?
S O5 C7 C12 113.84(13) ?
C12 C7 C8 C9 0.7(2) ?
O5 C7 C8 C9 -172.21(13) ?
C7 C8 C9 C10 0.6(2) ?
C8 C9 C10 C11 -1.1(2) ?
C9 C10 C11 C12 0.3(2) ?
C10 C11 C12 C7 0.9(2) ?
C10 C11 C12 Cl 179.15(11) ?
C8 C7 C12 C11 -1.5(2) ?
O5 C7 C12 C11 171.64(12) ?
C8 C7 C12 Cl -179.69(11) ?
O5 C7 C12 Cl -6.57(18) ?

loop_
_cod_related_entry_id
_cod_related_entry_database
_cod_related_entry_code
1 ChemSpider 6399742
